data_4074875
loop_
_publ_author_name
'Choukroun, Robert'
'Lorber, Christian'
'Vendier, Laure'
'Lepetit, Christine'

_publ_section_title
;
 Vanadocene-Mediated Ionization of Water in the Aqua Species
 [H2O&#x00B7;B(C6F5)3]:&#x00A0; Structural Characterization of the Hydride
 and Hydroxide Complexes [Cp2V(\m-H)B(C6F5)3] and [Cp2V(\m-OH)B(C6F5)3]
;
_journal_issue 7
_journal_name_full Organometallics
_journal_page_first 1551
_journal_paper_doi 10.1021/om050965x
_journal_volume 25
_journal_year 2006
_chemical_compound_source 'synthesis as described'
_chemical_formula_moiety 'C18 H B F15, C10 H10 V'
_chemical_formula_sum 'C28 H11 B F15 V'
_chemical_formula_weight 694.12
_chemical_name_systematic
;
 ?
;
_space_group_IT_number 15
_symmetry_cell_setting monoclinic
_symmetry_Int_Tables_number 15
_symmetry_space_group_name_Hall '-C 2yc'
_symmetry_space_group_name_H-M 'C 1 2/c 1'
_atom_sites_solution_hydrogens geom
_atom_sites_solution_primary direct
_atom_sites_solution_secondary difmap
_cell_angle_alpha 90
_cell_angle_beta 95.807(9)
_cell_angle_gamma 90
_cell_formula_units_Z 8
_cell_length_a 18.733(2)
_cell_length_b 15.9994(17)
_cell_length_c 19.453(2)
_cell_measurement_reflns_used 2714
_cell_measurement_temperature 180
_cell_measurement_theta_max 32.0875
_cell_measurement_theta_min 2.7662
_cell_measurement_wavelength 0.71073
_cell_volume 5800.5(11)
_computing_cell_refinement 'CrysAlis RED, Oxford Diffraction Ltd.'
_computing_data_collection 'CrysAlis CCD, Oxford Diffraction Ltd.'
_computing_data_reduction 'CrysAlis RED, Oxford Diffraction Ltd.'
_computing_molecular_graphics 'Ortep-3 for Windows (Farrugia, 1997)'
_computing_publication_material 'WinGX publication routines (Farrugia, 1999)'
_computing_structure_refinement 'SHELXL-97 (Sheldrick, 1997)'
_computing_structure_solution 'SHELXS-97 (Sheldrick, 1997)'
_diffrn_ambient_temperature 180
_diffrn_measured_fraction_theta_full 0.931
_diffrn_measured_fraction_theta_max 0.931
_diffrn_measurement_device_type 'Oxford-Diffraction XCALIBUR'
_diffrn_measurement_method \w-\f
_diffrn_radiation_monochromator graphite
_diffrn_radiation_source 'fine-focus sealed tube'
_diffrn_radiation_type MoK\a
_diffrn_reflns_av_R_equivalents 0.0762
_diffrn_reflns_av_unetI/netI 0.2141
_diffrn_reflns_limit_h_max 27
_diffrn_reflns_limit_h_min -27
_diffrn_reflns_limit_k_max 23
_diffrn_reflns_limit_k_min -20
_diffrn_reflns_limit_l_max 23
_diffrn_reflns_limit_l_min -27
_diffrn_reflns_number 29734
_diffrn_reflns_theta_full 32.09
_diffrn_reflns_theta_max 32.09
_diffrn_reflns_theta_min 3.18
_diffrn_standards_decay_% 0
_diffrn_standards_interval_count 0
_diffrn_standards_interval_time 0
_diffrn_standards_number 0
_exptl_absorpt_coefficient_mu 0.456
_exptl_absorpt_correction_T_max 0.9706
_exptl_absorpt_correction_T_min 0.9236
_exptl_absorpt_correction_type multi-scan
_exptl_absorpt_process_details
;
[c.f. r.h. blessing, acta cryst. (1995), a51, 33-38]
;
_exptl_crystal_colour 'blue grey'
_exptl_crystal_density_diffrn 1.59
_exptl_crystal_density_method 'not measured'
_exptl_crystal_description needle
_exptl_crystal_F_000 2736
_exptl_crystal_size_max 0.375
_exptl_crystal_size_mid 0.1
_exptl_crystal_size_min 0.075
_refine_diff_density_max 0.375
_refine_diff_density_min -0.3
_refine_diff_density_rms 0.068
_refine_ls_extinction_method none
_refine_ls_goodness_of_fit_ref 0.743
_refine_ls_hydrogen_treatment mixed
_refine_ls_matrix_type full
_refine_ls_number_parameters 410
_refine_ls_number_reflns 9503
_refine_ls_number_restraints 0
_refine_ls_restrained_S_all 0.743
_refine_ls_R_factor_all 0.1973
_refine_ls_R_factor_gt 0.0493
_refine_ls_shift/su_max 0.025
_refine_ls_shift/su_mean 0.001
_refine_ls_structure_factor_coef Fsqd
_refine_ls_weighting_details 'calc w=1/[\s^2^(Fo^2^)+(0.0490P)^2^+0.0000P] where P=(Fo^2^+2Fc^2^)/3'
_refine_ls_weighting_scheme calc
_refine_ls_wR_factor_gt 0.1052
_refine_ls_wR_factor_ref 0.1344
_reflns_number_gt 2852
_reflns_number_total 9503
_reflns_threshold_expression >2\s(I)
_cod_data_source_file om050965xsi20060209_091832.cif
_cod_data_source_block (1)
_cod_original_cell_volume 5800.3(11)
_cod_original_sg_symbol_H-M 'C 2/c'
_cod_database_code 4074875

loop_
_symmetry_equiv_pos_as_xyz
'x, y, z'
'-x, y, -z+1/2'
'x+1/2, y+1/2, z'
'-x+1/2, y+1/2, -z+1/2'
'-x, -y, -z'
'x, -y, z-1/2'
'-x+1/2, -y+1/2, -z'
'x+1/2, -y+1/2, z-1/2'

loop_
_atom_site_label
_atom_site_type_symbol
_atom_site_fract_x
_atom_site_fract_y
_atom_site_fract_z
_atom_site_U_iso_or_equiv
_atom_site_adp_type
_atom_site_occupancy
_atom_site_symmetry_multiplicity
_atom_site_calc_flag
_atom_site_refinement_flags
C1 C 0.64040(19) 0.1527(2) 0.35081(18) 0.0436(9) Uani 1 1 d .
H1 H 0.6472 0.2117 0.3395 0.052 Uiso 1 1 calc R
C2 C 0.59562(18) 0.0952(2) 0.31154(17) 0.0428(9) Uani 1 1 d .
H2 H 0.5663 0.1076 0.2681 0.051 Uiso 1 1 calc R
C3 C 0.59565(19) 0.0198(2) 0.3479(2) 0.0481(10) Uani 1 1 d .
H3 H 0.5664 -0.0297 0.3348 0.058 Uiso 1 1 calc R
C4 C 0.6417(2) 0.0307(3) 0.40985(19) 0.0577(12) Uani 1 1 d .
H4 H 0.6496 -0.0102 0.4472 0.069 Uiso 1 1 calc R
C5 C 0.6682(2) 0.1128(3) 0.41148(18) 0.0523(11) Uani 1 1 d .
H5 H 0.698 0.1388 0.45 0.063 Uiso 1 1 calc R
C6 C 0.81293(18) 0.0054(2) 0.28057(18) 0.0424(9) Uani 1 1 d .
H6 H 0.8285 0.0214 0.2358 0.051 Uiso 1 1 calc R
C7 C 0.77410(19) -0.0683(2) 0.29352(17) 0.0424(9) Uani 1 1 d .
H7 H 0.7587 -0.1122 0.26 0.051 Uiso 1 1 calc R
C8 C 0.76797(19) -0.0697(2) 0.36532(18) 0.0439(10) Uani 1 1 d .
H8 H 0.7468 -0.115 0.3904 0.053 Uiso 1 1 calc R
C9 C 0.80269(19) 0.0024(2) 0.39581(18) 0.0466(10) Uani 1 1 d .
H9 H 0.8098 0.0151 0.4453 0.056 Uiso 1 1 calc R
C10 C 0.83051(18) 0.0480(2) 0.34329(18) 0.0446(9) Uani 1 1 d .
H10 H 0.8603 0.0983 0.3497 0.054 Uiso 1 1 calc R
C11 C 0.61904(17) 0.1425(2) 0.13635(16) 0.0329(8) Uani 1 1 d .
C12 C 0.57059(18) 0.1204(2) 0.08093(17) 0.0385(9) Uani 1 1 d .
C13 C 0.51277(19) 0.1687(3) 0.05596(19) 0.0492(11) Uani 1 1 d .
C14 C 0.5011(2) 0.2436(3) 0.0869(2) 0.0557(11) Uani 1 1 d .
C15 C 0.5479(2) 0.2686(3) 0.1409(2) 0.0527(11) Uani 1 1 d .
C16 C 0.60443(19) 0.2188(2) 0.16389(18) 0.0398(9) Uani 1 1 d .
C17 C 0.75813(16) 0.1478(2) 0.14316(15) 0.0286(8) Uani 1 1 d .
C18 C 0.79988(18) 0.2014(2) 0.18670(15) 0.0337(8) Uani 1 1 d .
C19 C 0.85000(18) 0.2550(2) 0.16526(17) 0.0370(9) Uani 1 1 d .
C20 C 0.86155(18) 0.2579(2) 0.09660(17) 0.0369(8) Uani 1 1 d .
C21 C 0.82305(17) 0.2060(2) 0.05118(15) 0.0327(8) Uani 1 1 d .
C22 C 0.77178(17) 0.1548(2) 0.07433(15) 0.0314(8) Uani 1 1 d .
C23 C 0.69073(17) -0.0080(2) 0.14239(15) 0.0316(8) Uani 1 1 d .
C24 C 0.63249(18) -0.0581(2) 0.15251(15) 0.0347(8) Uani 1 1 d .
C25 C 0.6249(2) -0.1406(2) 0.13485(16) 0.0406(9) Uani 1 1 d .
C26 C 0.6792(2) -0.1791(2) 0.10493(18) 0.0485(10) Uani 1 1 d .
C27 C 0.7398(2) -0.1344(2) 0.09432(17) 0.0453(10) Uani 1 1 d .
C28 C 0.74367(18) -0.0515(2) 0.11318(15) 0.0352(8) Uani 1 1 d .
F12 F 0.57782(10) 0.04760(14) 0.04602(9) 0.0498(5) Uani 1 1 d .
F13 F 0.46734(11) 0.14164(15) 0.00172(11) 0.0687(7) Uani 1 1 d .
F14 F 0.44423(12) 0.29087(16) 0.06282(14) 0.0874(8) Uani 1 1 d .
F15 F 0.53806(14) 0.34283(16) 0.17211(13) 0.0841(8) Uani 1 1 d .
F16 F 0.64949(12) 0.24975(12) 0.21687(10) 0.0517(6) Uani 1 1 d .
F18 F 0.79201(10) 0.20371(12) 0.25573(8) 0.0456(5) Uani 1 1 d .
F19 F 0.88684(11) 0.30731(13) 0.21049(10) 0.0547(6) Uani 1 1 d .
F20 F 0.91043(11) 0.31090(13) 0.07498(10) 0.0538(6) Uani 1 1 d .
F21 F 0.83358(10) 0.20770(12) -0.01661(8) 0.0445(5) Uani 1 1 d .
F22 F 0.73213(9) 0.10856(12) 0.02602(8) 0.0404(5) Uani 1 1 d .
F24 F 0.57681(10) -0.02419(12) 0.18188(9) 0.0455(5) Uani 1 1 d .
F25 F 0.56615(12) -0.18355(13) 0.14548(10) 0.0599(6) Uani 1 1 d .
F26 F 0.67454(13) -0.25955(14) 0.08576(11) 0.0686(7) Uani 1 1 d .
F27 F 0.79371(12) -0.17127(13) 0.06506(10) 0.0647(7) Uani 1 1 d .
F28 F 0.80675(10) -0.01306(12) 0.10209(10) 0.0499(5) Uani 1 1 d .
V1 V 0.70898(3) 0.04495(4) 0.32100(3) 0.03235(16) Uani 1 1 d .
B1 B 0.69182(19) 0.0902(3) 0.16421(17) 0.0309(9) Uani 1 1 d .
H100 H 0.6978(11) 0.0937(14) 0.2332(11) 0.008(6) Uiso 1 1 d .

loop_
_atom_site_aniso_label
_atom_site_aniso_U_11
_atom_site_aniso_U_22
_atom_site_aniso_U_33
_atom_site_aniso_U_23
_atom_site_aniso_U_13
_atom_site_aniso_U_12
C1 0.050(2) 0.047(2) 0.036(2) -0.0058(18) 0.0164(19) 0.007(2)
C2 0.033(2) 0.064(3) 0.033(2) 0.0015(19) 0.0116(17) 0.010(2)
C3 0.034(2) 0.059(3) 0.055(3) 0.004(2) 0.023(2) -0.0044(19)
C4 0.053(3) 0.088(4) 0.035(2) 0.023(2) 0.022(2) 0.016(2)
C5 0.060(3) 0.071(3) 0.027(2) -0.005(2) 0.0106(19) 0.003(2)
C6 0.036(2) 0.056(3) 0.036(2) 0.0087(18) 0.0075(17) 0.0131(19)
C7 0.048(2) 0.044(3) 0.035(2) 0.0016(17) 0.0026(18) 0.0122(19)
C8 0.045(2) 0.049(3) 0.036(2) 0.0142(17) 0.0005(18) 0.0061(19)
C9 0.045(2) 0.064(3) 0.029(2) 0.0066(19) -0.0028(17) 0.001(2)
C10 0.031(2) 0.057(3) 0.045(2) 0.004(2) -0.0028(17) -0.0083(19)
C11 0.0308(19) 0.044(2) 0.0244(18) 0.0095(16) 0.0069(15) 0.0021(17)
C12 0.034(2) 0.052(3) 0.031(2) 0.0102(18) 0.0098(17) 0.0003(19)
C13 0.029(2) 0.082(3) 0.037(2) 0.026(2) 0.0040(18) -0.001(2)
C14 0.036(2) 0.069(3) 0.063(3) 0.034(2) 0.009(2) 0.015(2)
C15 0.052(3) 0.045(3) 0.064(3) 0.014(2) 0.023(2) 0.010(2)
C16 0.035(2) 0.048(3) 0.037(2) 0.0113(18) 0.0084(18) 0.0031(19)
C17 0.0284(18) 0.034(2) 0.0244(17) 0.0021(14) 0.0057(15) 0.0060(15)
C18 0.043(2) 0.041(2) 0.0180(17) 0.0018(15) 0.0074(16) -0.0004(18)
C19 0.039(2) 0.041(2) 0.0308(19) -0.0024(16) 0.0025(17) -0.0080(18)
C20 0.035(2) 0.043(2) 0.033(2) 0.0064(17) 0.0053(17) -0.0080(18)
C21 0.0332(19) 0.047(2) 0.0189(17) 0.0033(15) 0.0061(15) -0.0034(17)
C22 0.0323(19) 0.039(2) 0.0226(17) -0.0027(15) 0.0015(15) -0.0002(17)
C23 0.0291(19) 0.045(2) 0.0204(17) 0.0008(15) -0.0005(14) 0.0001(17)
C24 0.036(2) 0.046(2) 0.0212(17) 0.0001(16) 0.0007(15) -0.0026(19)
C25 0.046(2) 0.051(3) 0.0226(18) 0.0029(17) -0.0049(17) -0.010(2)
C26 0.072(3) 0.038(3) 0.033(2) 0.0015(18) -0.005(2) 0.004(2)
C27 0.059(3) 0.046(3) 0.031(2) 0.0007(18) 0.0058(19) 0.018(2)
C28 0.035(2) 0.044(2) 0.0271(18) 0.0053(16) 0.0047(15) 0.0009(19)
F12 0.0420(12) 0.0779(16) 0.0284(10) 0.0008(11) -0.0025(9) 0.0027(12)
F13 0.0397(13) 0.112(2) 0.0520(14) 0.0318(13) -0.0082(11) -0.0034(13)
F14 0.0530(15) 0.093(2) 0.115(2) 0.0485(16) 0.0040(15) 0.0252(15)
F15 0.092(2) 0.0563(17) 0.106(2) 0.0076(14) 0.0183(16) 0.0298(15)
F16 0.0638(15) 0.0431(13) 0.0489(13) -0.0024(10) 0.0089(12) 0.0045(11)
F18 0.0615(14) 0.0561(14) 0.0196(10) -0.0021(9) 0.0061(9) -0.0085(11)
F19 0.0644(14) 0.0602(15) 0.0388(12) -0.0049(10) 0.0031(11) -0.0235(12)
F20 0.0546(14) 0.0617(15) 0.0463(13) 0.0033(10) 0.0115(11) -0.0227(12)
F21 0.0505(13) 0.0606(14) 0.0241(10) 0.0046(9) 0.0127(9) -0.0083(11)
F22 0.0419(12) 0.0581(13) 0.0214(10) -0.0030(9) 0.0039(9) -0.0102(10)
F24 0.0376(12) 0.0606(15) 0.0393(12) -0.0009(10) 0.0093(10) -0.0087(10)
F25 0.0649(15) 0.0693(16) 0.0439(13) 0.0015(11) -0.0019(11) -0.0295(13)
F26 0.103(2) 0.0453(15) 0.0551(14) -0.0052(11) -0.0017(13) -0.0048(14)
F27 0.0778(17) 0.0590(16) 0.0599(15) -0.0050(11) 0.0197(13) 0.0262(13)
F28 0.0450(13) 0.0563(14) 0.0513(13) 0.0011(10) 0.0187(10) 0.0047(11)
V1 0.0321(3) 0.0426(4) 0.0230(3) 0.0024(3) 0.0058(2) 0.0001(3)
B1 0.028(2) 0.049(3) 0.0165(18) 0.0032(17) 0.0041(16) 0.0002(19)

loop_
_atom_type_symbol
_atom_type_description
_atom_type_scat_dispersion_real
_atom_type_scat_dispersion_imag
_atom_type_scat_source
C C 0.0033 0.0016 'International Tables Vol C Tables 4.2.6.8 and 6.1.1.4'
H H 0 0 'International Tables Vol C Tables 4.2.6.8 and 6.1.1.4'
B B 0.0013 0.0007 'International Tables Vol C Tables 4.2.6.8 and 6.1.1.4'
F F 0.0171 0.0103 'International Tables Vol C Tables 4.2.6.8 and 6.1.1.4'
V V 0.3005 0.5294 'International Tables Vol C Tables 4.2.6.8 and 6.1.1.4'

loop_
_geom_angle_atom_site_label_1
_geom_angle_atom_site_label_2
_geom_angle_atom_site_label_3
_geom_angle
C5 C1 C2 107.9(4)
C5 C1 V1 72.1(2)
C2 C1 V1 71.8(2)
C5 C1 H1 125.9
C2 C1 H1 125.9
V1 C1 H1 125.9
C3 C2 C1 108.5(3)
C3 C2 V1 72.5(2)
C1 C2 V1 71.7(2)
C3 C2 H2 125.6
C1 C2 H2 125.6
V1 C2 H2 125.6
C2 C3 C4 107.1(3)
C2 C3 V1 71.56(19)
C4 C3 V1 70.9(2)
C2 C3 H3 126.4
C4 C3 H3 126.4
V1 C3 H3 126.4
C5 C4 C3 108.4(3)
C5 C4 V1 72.4(2)
C3 C4 V1 72.52(19)
C5 C4 H4 125.7
C3 C4 H4 125.7
V1 C4 H4 125.7
C1 C5 C4 108.1(3)
C1 C5 V1 71.88(19)
C4 C5 V1 71.5(2)
C1 C5 H5 125.9
C4 C5 H5 125.9
V1 C5 H5 125.9
C10 C6 C7 109.0(3)
C10 C6 V1 72.4(2)
C7 C6 V1 72.34(19)
C10 C6 H6 125.4
C7 C6 H6 125.4
V1 C6 H6 125.4
C8 C7 C6 106.5(3)
C8 C7 V1 71.6(2)
C6 C7 V1 71.18(19)
C8 C7 H7 126.6
C6 C7 H7 126.6
V1 C7 H7 126.6
C7 C8 C9 108.5(3)
C7 C8 V1 72.23(19)
C9 C8 V1 71.8(2)
C7 C8 H8 125.6
C9 C8 H8 125.6
V1 C8 H8 125.7
C10 C9 C8 107.9(3)
C10 C9 V1 72.2(2)
C8 C9 V1 71.7(2)
C10 C9 H9 125.9
C8 C9 H9 125.9
V1 C9 H9 125.9
C9 C10 C6 108.0(3)
C9 C10 V1 71.9(2)
C6 C10 V1 71.50(19)
C9 C10 H10 125.9
C6 C10 H10 125.9
V1 C10 H10 125.9
C16 C11 C12 112.9(3)
C16 C11 B1 121.1(3)
C12 C11 B1 125.8(3)
F12 C12 C13 114.8(3)
F12 C12 C11 121.0(3)
C13 C12 C11 124.2(4)
F13 C13 C14 120.3(4)
F13 C13 C12 120.3(4)
C14 C13 C12 119.4(4)
F14 C14 C15 121.9(4)
F14 C14 C13 119.5(4)
C15 C14 C13 118.5(4)
F15 C15 C14 119.8(4)
F15 C15 C16 120.1(4)
C14 C15 C16 120.1(4)
F16 C16 C15 116.0(4)
F16 C16 C11 119.1(3)
C15 C16 C11 124.8(4)
C18 C17 C22 112.9(3)
C18 C17 B1 126.2(3)
C22 C17 B1 120.4(3)
F18 C18 C19 115.4(3)
F18 C18 C17 120.4(3)
C19 C18 C17 124.2(3)
F19 C19 C18 120.7(3)
F19 C19 C20 119.4(3)
C18 C19 C20 119.9(3)
F20 C20 C21 120.8(3)
F20 C20 C19 120.3(3)
C21 C20 C19 118.9(3)
F21 C21 C20 119.9(3)
F21 C21 C22 120.6(3)
C20 C21 C22 119.5(3)
F22 C22 C21 116.7(3)
F22 C22 C17 118.7(3)
C21 C22 C17 124.5(3)
C28 C23 C24 112.1(3)
C28 C23 B1 127.1(3)
C24 C23 B1 120.8(3)
F24 C24 C25 115.3(3)
F24 C24 C23 118.7(3)
C25 C24 C23 125.9(3)
F25 C25 C24 121.7(3)
F25 C25 C26 119.7(4)
C24 C25 C26 118.6(4)
F26 C26 C25 121.3(4)
F26 C26 C27 119.3(4)
C25 C26 C27 119.4(4)
F27 C27 C28 120.9(4)
F27 C27 C26 120.2(4)
C28 C27 C26 118.9(4)
F28 C28 C27 114.5(3)
F28 C28 C23 120.4(3)
C27 C28 C23 125.1(3)
C4 V1 C1 60.28(14)
C4 V1 C2 60.32(13)
C1 V1 C2 36.45(12)
C4 V1 C6 143.75(14)
C1 V1 C6 146.49(14)
C2 V1 C6 154.87(12)
C4 V1 C5 36.18(13)
C1 V1 C5 35.98(12)
C2 V1 C5 60.32(13)
C6 V1 C5 140.71(14)
C4 V1 C8 85.09(14)
C1 V1 C8 141.97(13)
C2 V1 C8 137.45(14)
C6 V1 C8 60.17(13)
C5 V1 C8 106.33(14)
C4 V1 C9 86.20(14)
C1 V1 C9 119.26(14)
C2 V1 C9 144.96(13)
C6 V1 C9 60.10(12)
C5 V1 C9 86.90(14)
C8 V1 C9 36.52(12)
C4 V1 C3 36.57(13)
C1 V1 C3 60.51(14)
C2 V1 C3 35.96(12)
C6 V1 C3 152.50(14)
C5 V1 C3 60.60(14)
C8 V1 C3 101.50(14)
C9 V1 C3 118.60(14)
C4 V1 C10 118.89(14)
C1 V1 C10 121.31(14)
C2 V1 C10 157.21(14)
C6 V1 C10 36.09(12)
C5 V1 C10 104.62(14)
C8 V1 C10 60.28(14)
C9 V1 C10 35.87(12)
C3 V1 C10 154.13(14)
C4 V1 C7 116.96(14)
C1 V1 C7 176.98(14)
C2 V1 C7 141.74(14)
C6 V1 C7 36.48(12)
C5 V1 C7 142.51(13)
C8 V1 C7 36.22(11)
C9 V1 C7 60.81(13)
C3 V1 C7 116.61(14)
C10 V1 C7 60.74(14)
C4 V1 H100 136.3(7)
C1 V1 H100 84.3(7)
C2 V1 H100 76.0(7)
C6 V1 H100 79.7(7)
C5 V1 H100 119.6(7)
C8 V1 H100 133.7(7)
C9 V1 H100 136.0(7)
C3 V1 H100 105.3(7)
C10 V1 H100 100.6(7)
C7 V1 H100 97.6(7)
C23 B1 C17 118.0(3)
C23 B1 C11 114.7(3)
C17 B1 C11 104.8(3)
C23 B1 H100 107.3(10)
C17 B1 H100 104.0(10)
C11 B1 H100 107.0(10)

loop_
_geom_bond_atom_site_label_1
_geom_bond_atom_site_label_2
_geom_bond_distance
C1 C5 1.397(5)
C1 C2 1.414(5)
C1 V1 2.260(3)
C1 H1 0.98
C2 C3 1.400(5)
C2 V1 2.261(3)
C2 H2 0.98
C3 C4 1.420(5)
C3 V1 2.273(3)
C3 H3 0.98
C4 C5 1.402(5)
C4 V1 2.252(3)
C4 H4 0.98
C5 V1 2.264(3)
C5 H5 0.98
C6 C10 1.406(5)
C6 C7 1.421(5)
C6 V1 2.263(3)
C6 H6 0.98
C7 C8 1.413(4)
C7 V1 2.278(3)
C7 H7 0.98
C8 C9 1.422(5)
C8 V1 2.269(3)
C8 H8 0.98
C9 C10 1.399(5)
C9 V1 2.270(3)
C9 H9 0.98
C10 V1 2.274(3)
C10 H10 0.98
C11 C16 1.371(5)
C11 C12 1.382(4)
C11 B1 1.645(5)
C12 F12 1.361(4)
C12 C13 1.380(5)
C13 F13 1.357(4)
C13 C14 1.368(6)
C14 F14 1.352(4)
C14 C15 1.357(6)
C15 F15 1.354(4)
C15 C16 1.365(5)
C16 F16 1.357(4)
C17 C18 1.388(4)
C17 C22 1.393(4)
C17 B1 1.632(5)
C18 F18 1.366(3)
C18 C19 1.368(4)
C19 F19 1.350(4)
C19 C20 1.375(4)
C20 F20 1.347(3)
C20 C21 1.362(4)
C21 F21 1.353(3)
C21 C22 1.373(4)
C22 F22 1.355(3)
C23 C28 1.380(4)
C23 C24 1.384(4)
C23 B1 1.626(5)
C24 F24 1.352(3)
C24 C25 1.366(5)
C25 F25 1.331(4)
C25 C26 1.368(5)
C26 F26 1.339(4)
C26 C27 1.375(5)
C27 F27 1.345(4)
C27 C28 1.375(5)
C28 F28 1.368(4)
V1 H100 1.87(2)
B1 H100 1.34(2)
